data_7015398
loop_
_publ_author_name
'Wu, Biao'
'Yang, Jin'
'Huang, Xiaojuan'
'Li, Shaoguang'
'Jia, Chuandong'
'Yang, Xiao-Juan'
'Tang, Ning'
'Janiak, Christoph'

_publ_section_title
;
 Anion binding by metallo-receptors of 5,5'-dicarbamate-2,2'-bipyridine
 ligands.
;
_journal_issue 21
_journal_name_full 'Dalton transactions (Cambridge, England : 2003)'
_journal_page_first 5687
_journal_page_last 5696
_journal_paper_doi 10.1039/c0dt01561j
_journal_volume 40
_journal_year 2011
_chemical_formula_sum 'C38 H54 Cl4 N8 O11 S3 Zn2'
_chemical_formula_weight 1167.61
_chemical_name_systematic
;
?
;
_space_group_IT_number 2
_symmetry_cell_setting triclinic
_symmetry_space_group_name_Hall '-P 1'
_symmetry_space_group_name_H-M 'P -1'
_atom_sites_solution_hydrogens geom
_atom_sites_solution_primary direct
_atom_sites_solution_secondary difmap
_audit_creation_method SHELXL-97
_cell_angle_alpha 73.397(4)
_cell_angle_beta 77.928(4)
_cell_angle_gamma 80.200(4)
_cell_formula_units_Z 2
_cell_length_a 13.422(4)
_cell_length_b 14.320(4)
_cell_length_c 14.365(4)
_cell_measurement_temperature 293(2)
_cell_volume 2569.3(13)
_computing_cell_refinement 'Bruker SMART'
_computing_data_collection 'Bruker SMART APEX II'
_computing_data_reduction 'Bruker SAINT'
_computing_structure_refinement 'SHELXL-97 (Sheldrick, 2008)'
_computing_structure_solution 'SHELXS-97 (Sheldrick, 2008)'
_diffrn_ambient_temperature 293(2)
_diffrn_measured_fraction_theta_full 0.979
_diffrn_measured_fraction_theta_max 0.979
_diffrn_measurement_device_type 'Bruker APEX II area detector'
_diffrn_measurement_method '\w scans'
_diffrn_radiation_monochromator graphite
_diffrn_radiation_source 'fine-focus sealed tube'
_diffrn_radiation_type MoK\a
_diffrn_radiation_wavelength 0.71073
_diffrn_reflns_av_R_equivalents 0.0435
_diffrn_reflns_av_sigmaI/netI 0.0646
_diffrn_reflns_limit_h_max 15
_diffrn_reflns_limit_h_min -15
_diffrn_reflns_limit_k_max 17
_diffrn_reflns_limit_k_min -17
_diffrn_reflns_limit_l_max 17
_diffrn_reflns_limit_l_min -15
_diffrn_reflns_number 17277
_diffrn_reflns_theta_full 25.00
_diffrn_reflns_theta_max 25.00
_diffrn_reflns_theta_min 1.49
_exptl_absorpt_coefficient_mu 1.324
_exptl_absorpt_correction_T_max 0.8261
_exptl_absorpt_correction_T_min 0.7776
_exptl_absorpt_correction_type multi-scan
_exptl_absorpt_process_details SADABS
_exptl_crystal_colour colorless
_exptl_crystal_density_diffrn 1.509
_exptl_crystal_density_method 'not measured'
_exptl_crystal_description block
_exptl_crystal_F_000 1204
_exptl_crystal_size_max 0.20
_exptl_crystal_size_mid 0.20
_exptl_crystal_size_min 0.15
_refine_diff_density_max 0.559
_refine_diff_density_min -0.418
_refine_diff_density_rms 0.063
_refine_ls_extinction_method none
_refine_ls_goodness_of_fit_ref 1.015
_refine_ls_hydrogen_treatment constr
_refine_ls_matrix_type full
_refine_ls_number_parameters 623
_refine_ls_number_reflns 8854
_refine_ls_number_restraints 0
_refine_ls_restrained_S_all 1.015
_refine_ls_R_factor_all 0.0776
_refine_ls_R_factor_gt 0.0435
_refine_ls_shift/su_max 0.001
_refine_ls_shift/su_mean 0.000
_refine_ls_structure_factor_coef Fsqd
_refine_ls_weighting_details 'calc w=1/[\s^2^(Fo^2^)+(0.0544P)^2^+0.0000P] where P=(Fo^2^+2Fc^2^)/3'
_refine_ls_weighting_scheme calc
_refine_ls_wR_factor_gt 0.1006
_refine_ls_wR_factor_ref 0.1166
_reflns_number_gt 5908
_reflns_number_total 8854
_reflns_threshold_expression >2sigma(I)
_cod_data_source_file c0dt01561j.txt
_cod_data_source_block L1ZnCl
_cod_depositor_comments
;
The following automatic conversions were performed:
'_symmetry_cell_setting' value 'Triclinic' changed to 'triclinic'
according to '/home/saulius/struct/CIF-dictionaries/cif_core.dic'
dictionary named 'cif_core.dic' version 2.4.1 from
2010-06-29.

'_exptl_absorpt_correction_type' value 'Multi-scan' changed
to 'multi-scan' according to
'/home/saulius/struct/CIF-dictionaries/cif_core.dic' dictionary named
'cif_core.dic' version 2.4.1 from 2010-06-29.

Automatic conversion script
Id: cif_fix_enum 1555 2011-01-17 13:19:09Z saulius 
;
_cod_original_cell_volume 2569.4(13)
_cod_original_sg_symbol_H-M P-1
_cod_database_code 7015398

loop_
_symmetry_equiv_pos_as_xyz
'x, y, z'
'-x, -y, -z'

loop_
_atom_site_label
_atom_site_type_symbol
_atom_site_fract_x
_atom_site_fract_y
_atom_site_fract_z
_atom_site_U_iso_or_equiv
_atom_site_adp_type
_atom_site_occupancy
_atom_site_symmetry_multiplicity
_atom_site_calc_flag
_atom_site_refinement_flags
_atom_site_disorder_assembly
_atom_site_disorder_group
Zn1 Zn 0.70890(3) 0.32764(3) 0.13369(3) 0.04383(14) Uani 1 1 d . . .
Zn2 Zn 0.25280(3) 0.22121(3) 0.36637(3) 0.03864(13) Uani 1 1 d . . .
Cl1 Cl 0.75508(10) 0.33129(11) 0.27005(9) 0.0805(4) Uani 1 1 d . . .
Cl2 Cl 0.82598(8) 0.37711(9) 0.00165(9) 0.0666(3) Uani 1 1 d . . .
Cl3 Cl 0.19569(8) 0.11803(8) 0.51489(8) 0.0565(3) Uani 1 1 d . . .
Cl4 Cl 0.23100(8) 0.16439(8) 0.23881(8) 0.0584(3) Uani 1 1 d . . .
N1 N 0.5585(2) 0.3854(2) 0.1256(2) 0.0374(7) Uani 1 1 d . . .
N2 N 0.6525(2) 0.2046(2) 0.1266(2) 0.0424(8) Uani 1 1 d . . .
N3 N 0.3665(2) 0.6014(2) 0.1284(2) 0.0459(8) Uani 1 1 d . . .
H3A H 0.3048 0.6159 0.1163 0.055 Uiso 1 1 calc R . .
N4 N 0.7230(2) -0.0486(2) 0.1166(2) 0.0468(8) Uani 1 1 d . . .
H4A H 0.7781 -0.0584 0.1413 0.056 Uiso 1 1 calc R . .
N5 N 0.3199(2) 0.34365(19) 0.3778(2) 0.0339(7) Uani 1 1 d . . .
N6 N 0.4147(2) 0.16665(19) 0.3648(2) 0.0335(7) Uani 1 1 d . . .
N7 N 0.2600(2) 0.5994(2) 0.3831(2) 0.0420(8) Uani 1 1 d . . .
H7A H 0.2072 0.6119 0.3546 0.050 Uiso 1 1 calc R . .
N8 N 0.5994(2) -0.0570(2) 0.3775(2) 0.0410(8) Uani 1 1 d . . .
H8A H 0.6577 -0.0750 0.3971 0.049 Uiso 1 1 calc R . .
O1 O 0.4933(2) 0.6634(2) 0.1660(3) 0.0666(9) Uani 1 1 d . . .
O2 O 0.3411(2) 0.75292(18) 0.1432(2) 0.0490(7) Uani 1 1 d . . .
O3 O 0.6294(2) -0.1184(2) 0.0440(2) 0.0617(8) Uani 1 1 d . . .
O4 O 0.7769(2) -0.19722(18) 0.0930(2) 0.0513(7) Uani 1 1 d . . .
O5 O 0.3500(2) 0.66491(19) 0.4623(2) 0.0578(8) Uani 1 1 d . . .
O6 O 0.2051(2) 0.74556(17) 0.4091(2) 0.0490(7) Uani 1 1 d . . .
O7 O 0.4827(2) -0.11087(19) 0.3167(2) 0.0597(8) Uani 1 1 d . . .
O8 O 0.6277(2) -0.20636(17) 0.35685(19) 0.0473(7) Uani 1 1 d . . .
C1 C 0.5003(3) 0.3201(3) 0.1189(3) 0.0361(8) Uani 1 1 d . . .
C2 C 0.3966(3) 0.3475(3) 0.1157(3) 0.0457(10) Uani 1 1 d . . .
H2 H 0.3564 0.3029 0.1106 0.055 Uiso 1 1 calc R . .
C3 C 0.3535(3) 0.4402(3) 0.1201(3) 0.0449(10) Uani 1 1 d . . .
H3 H 0.2838 0.4582 0.1187 0.054 Uiso 1 1 calc R . .
C4 C 0.4132(3) 0.5072(3) 0.1266(3) 0.0384(9) Uani 1 1 d . . .
C5 C 0.5164(3) 0.4763(3) 0.1297(3) 0.0391(9) Uani 1 1 d . . .
H5 H 0.5577 0.5200 0.1347 0.047 Uiso 1 1 calc R . .
C6 C 0.5525(3) 0.2214(3) 0.1169(2) 0.0363(8) Uani 1 1 d . . .
C7 C 0.5047(3) 0.1478(3) 0.1055(3) 0.0439(10) Uani 1 1 d . . .
H7 H 0.4361 0.1598 0.0981 0.053 Uiso 1 1 calc R . .
C8 C 0.5579(3) 0.0575(3) 0.1052(3) 0.0466(10) Uani 1 1 d . . .
H8 H 0.5255 0.0079 0.0984 0.056 Uiso 1 1 calc R . .
C9 C 0.6610(3) 0.0404(3) 0.1150(3) 0.0387(9) Uani 1 1 d . . .
C10 C 0.7045(3) 0.1171(3) 0.1256(3) 0.0460(10) Uani 1 1 d . . .
H10 H 0.7732 0.1068 0.1324 0.055 Uiso 1 1 calc R . .
C11 C 0.4081(3) 0.6732(3) 0.1474(3) 0.0420(9) Uani 1 1 d . . .
C12 C 0.3746(3) 0.8329(3) 0.1684(3) 0.0563(11) Uani 1 1 d . . .
H12A H 0.4358 0.8544 0.1231 0.068 Uiso 1 1 calc R . .
H12B H 0.3903 0.8114 0.2348 0.068 Uiso 1 1 calc R . .
C13 C 0.2892(3) 0.9148(3) 0.1615(4) 0.0659(13) Uani 1 1 d . . .
H13A H 0.2721 0.9332 0.0965 0.099 Uiso 1 1 calc R . .
H13B H 0.3102 0.9700 0.1744 0.099 Uiso 1 1 calc R . .
H13C H 0.2303 0.8937 0.2092 0.099 Uiso 1 1 calc R . .
C14 C 0.7021(3) -0.1213(3) 0.0814(3) 0.0449(10) Uani 1 1 d . . .
C15 C 0.7629(4) -0.2774(3) 0.0537(4) 0.0606(12) Uani 1 1 d . . .
H15A H 0.7609 -0.2533 -0.0163 0.073 Uiso 1 1 calc R . .
H15B H 0.6986 -0.3031 0.0865 0.073 Uiso 1 1 calc R . .
C16 C 0.8496(4) -0.3555(3) 0.0708(4) 0.0822(16) Uani 1 1 d . . .
H16A H 0.9128 -0.3296 0.0376 0.123 Uiso 1 1 calc R . .
H16B H 0.8414 -0.4085 0.0456 0.123 Uiso 1 1 calc R . .
H16C H 0.8508 -0.3791 0.1402 0.123 Uiso 1 1 calc R . .
C17 C 0.4200(3) 0.3246(2) 0.3885(2) 0.0319(8) Uani 1 1 d . . .
C18 C 0.4714(3) 0.3973(2) 0.3972(3) 0.0400(9) Uani 1 1 d . . .
H18 H 0.5401 0.3833 0.4040 0.048 Uiso 1 1 calc R . .
C19 C 0.4216(3) 0.4897(3) 0.3957(3) 0.0414(9) Uani 1 1 d . . .
H19 H 0.4560 0.5386 0.4010 0.050 Uiso 1 1 calc R . .
C20 C 0.3189(3) 0.5085(2) 0.3860(3) 0.0351(8) Uani 1 1 d . . .
C21 C 0.2715(3) 0.4335(2) 0.3763(3) 0.0359(8) Uani 1 1 d . . .
H21 H 0.2030 0.4465 0.3684 0.043 Uiso 1 1 calc R . .
C22 C 0.4690(3) 0.2244(2) 0.3886(2) 0.0313(8) Uani 1 1 d . . .
C23 C 0.5667(3) 0.1896(3) 0.4116(3) 0.0398(9) Uani 1 1 d . . .
H23 H 0.6033 0.2295 0.4295 0.048 Uiso 1 1 calc R . .
C24 C 0.6083(3) 0.0967(3) 0.4078(3) 0.0407(9) Uani 1 1 d . . .
H24 H 0.6731 0.0730 0.4239 0.049 Uiso 1 1 calc R . .
C25 C 0.5541(3) 0.0372(2) 0.3799(2) 0.0328(8) Uani 1 1 d . . .
C26 C 0.4546(3) 0.0763(2) 0.3602(3) 0.0361(8) Uani 1 1 d . . .
H26 H 0.4156 0.0376 0.3436 0.043 Uiso 1 1 calc R . .
C27 C 0.2794(3) 0.6700(3) 0.4217(3) 0.0403(9) Uani 1 1 d . . .
C28 C 0.2143(3) 0.8257(3) 0.4508(3) 0.0561(11) Uani 1 1 d . . .
H28A H 0.2184 0.8006 0.5203 0.067 Uiso 1 1 calc R . .
H28B H 0.2757 0.8564 0.4172 0.067 Uiso 1 1 calc R . .
C29 C 0.1225(4) 0.8974(3) 0.4372(4) 0.0755(15) Uani 1 1 d . . .
H29A H 0.1193 0.9219 0.3682 0.113 Uiso 1 1 calc R . .
H29B H 0.1260 0.9510 0.4638 0.113 Uiso 1 1 calc R . .
H29C H 0.0623 0.8663 0.4708 0.113 Uiso 1 1 calc R . .
C30 C 0.5618(3) -0.1234(3) 0.3480(3) 0.0398(9) Uani 1 1 d . . .
C31 C 0.5970(3) -0.2843(3) 0.3269(3) 0.0521(11) Uani 1 1 d . . .
H31A H 0.5865 -0.2616 0.2588 0.063 Uiso 1 1 calc R . .
H31B H 0.5334 -0.3051 0.3680 0.063 Uiso 1 1 calc R . .
C32 C 0.6811(4) -0.3676(3) 0.3382(4) 0.0662(13) Uani 1 1 d . . .
H32A H 0.7427 -0.3471 0.2949 0.099 Uiso 1 1 calc R . .
H32B H 0.6618 -0.4218 0.3220 0.099 Uiso 1 1 calc R . .
H32C H 0.6928 -0.3875 0.4051 0.099 Uiso 1 1 calc R . .
S1 S 0.02203(9) 0.32044(8) 0.32491(10) 0.0593(3) Uani 1 1 d . . .
O9 O 0.1210(2) 0.3248(2) 0.3568(3) 0.0777(10) Uani 1 1 d . . .
C33 C 0.0296(4) 0.3922(4) 0.2021(4) 0.0908(17) Uani 1 1 d . . .
H33A H 0.0560 0.4524 0.1958 0.136 Uiso 1 1 calc R . .
H33B H -0.0375 0.4067 0.1844 0.136 Uiso 1 1 calc R . .
H33C H 0.0745 0.3567 0.1591 0.136 Uiso 1 1 calc R . .
C34 C -0.0656(4) 0.4029(4) 0.3819(4) 0.0796(15) Uani 1 1 d . . .
H34A H -0.0769 0.3757 0.4520 0.119 Uiso 1 1 calc R . .
H34B H -0.1295 0.4136 0.3582 0.119 Uiso 1 1 calc R . .
H34C H -0.0380 0.4642 0.3664 0.119 Uiso 1 1 calc R . .
S2A S 0.0027(3) 0.66568(18) 0.2613(3) 0.0760(10) Uani 0.70 1 d P A 1
O10A O 0.0785(9) 0.5976(11) 0.3152(9) 0.107(5) Uani 0.70 1 d P A 1
C35 C 0.0572(5) 0.7667(5) 0.1728(6) 0.124(3) Uani 1 1 d . A 1
H35A H 0.1057 0.7887 0.2000 0.186 Uiso 1 1 calc R A 1
H35B H 0.0039 0.8192 0.1559 0.186 Uiso 1 1 calc R A 1
H35C H 0.0915 0.7466 0.1147 0.186 Uiso 1 1 calc R A 1
C36 C -0.0587(7) 0.7283(6) 0.3495(6) 0.146(3) Uani 1 1 d . A 1
H36A H -0.0767 0.6819 0.4115 0.219 Uiso 1 1 calc R A 1
H36B H -0.1197 0.7673 0.3289 0.219 Uiso 1 1 calc R A 1
H36C H -0.0135 0.7702 0.3564 0.219 Uiso 1 1 calc R A 1
S2B S 0.0132(12) 0.6862(13) 0.2689(15) 0.306(11) Uani 0.30 1 d P B 2
O10B O 0.1154(19) 0.608(2) 0.2714(17) 0.070(6) Uani 0.30 1 d P B 2
S3 S 0.99507(9) 0.01244(9) 0.19728(11) 0.0695(4) Uani 1 1 d . . .
O11 O 0.9082(3) -0.0158(2) 0.1653(3) 0.0916(12) Uani 1 1 d . . .
C37 C 1.0419(5) 0.1110(5) 0.1010(4) 0.131(3) Uani 1 1 d . . .
H37A H 1.0619 0.0909 0.0408 0.196 Uiso 1 1 calc R . .
H37B H 1.1002 0.1300 0.1169 0.196 Uiso 1 1 calc R . .
H37C H 0.9891 0.1656 0.0929 0.196 Uiso 1 1 calc R . .
C38 C 0.9437(4) 0.0798(4) 0.2846(4) 0.0943(18) Uani 1 1 d . . .
H38A H 0.9001 0.1365 0.2559 0.141 Uiso 1 1 calc R . .
H38B H 0.9985 0.1002 0.3048 0.141 Uiso 1 1 calc R . .
H38C H 0.9045 0.0395 0.3408 0.141 Uiso 1 1 calc R . .

loop_
_atom_site_aniso_label
_atom_site_aniso_U_11
_atom_site_aniso_U_22
_atom_site_aniso_U_33
_atom_site_aniso_U_23
_atom_site_aniso_U_13
_atom_site_aniso_U_12
Zn1 0.0405(3) 0.0409(3) 0.0578(3) -0.0168(2) -0.0190(2) -0.0056(2)
Zn2 0.0386(3) 0.0317(2) 0.0514(3) -0.01170(19) -0.0196(2) -0.00348(19)
Cl1 0.0714(8) 0.1251(11) 0.0607(8) -0.0220(7) -0.0239(6) -0.0416(8)
Cl2 0.0487(6) 0.0825(8) 0.0645(8) -0.0144(6) -0.0076(5) -0.0072(6)
Cl3 0.0474(6) 0.0596(6) 0.0593(7) -0.0052(5) -0.0120(5) -0.0120(5)
Cl4 0.0549(7) 0.0740(7) 0.0600(7) -0.0280(6) -0.0180(5) -0.0160(6)
N1 0.0368(17) 0.0379(17) 0.0429(19) -0.0133(14) -0.0148(14) -0.0045(14)
N2 0.0402(19) 0.0394(17) 0.054(2) -0.0144(15) -0.0204(15) -0.0027(15)
N3 0.0418(19) 0.0360(17) 0.068(2) -0.0196(16) -0.0230(17) 0.0007(15)
N4 0.049(2) 0.0393(18) 0.062(2) -0.0210(16) -0.0249(16) 0.0018(16)
N5 0.0353(17) 0.0297(15) 0.0407(18) -0.0101(13) -0.0144(13) -0.0036(13)
N6 0.0367(17) 0.0277(15) 0.0405(18) -0.0096(13) -0.0160(13) -0.0032(13)
N7 0.0438(19) 0.0314(16) 0.058(2) -0.0174(15) -0.0241(16) 0.0036(14)
N8 0.0424(18) 0.0340(16) 0.053(2) -0.0172(15) -0.0206(15) 0.0025(14)
O1 0.0526(19) 0.0513(17) 0.116(3) -0.0428(18) -0.0363(18) 0.0033(15)
O2 0.0501(16) 0.0363(14) 0.0675(19) -0.0193(13) -0.0223(14) 0.0018(13)
O3 0.060(2) 0.0560(18) 0.086(2) -0.0343(17) -0.0310(17) -0.0013(16)
O4 0.0604(18) 0.0397(15) 0.0618(19) -0.0215(14) -0.0198(14) -0.0012(14)
O5 0.0543(18) 0.0513(17) 0.084(2) -0.0353(16) -0.0348(16) 0.0075(14)
O6 0.0530(17) 0.0347(14) 0.0699(19) -0.0258(13) -0.0269(14) 0.0076(13)
O7 0.064(2) 0.0439(16) 0.088(2) -0.0307(16) -0.0428(17) 0.0063(15)
O8 0.0525(17) 0.0348(14) 0.0621(18) -0.0199(13) -0.0218(14) 0.0020(13)
C1 0.039(2) 0.0365(19) 0.035(2) -0.0076(16) -0.0116(16) -0.0079(17)
C2 0.041(2) 0.039(2) 0.063(3) -0.0148(19) -0.0157(19) -0.0088(18)
C3 0.038(2) 0.042(2) 0.059(3) -0.0139(19) -0.0158(19) -0.0048(18)
C4 0.043(2) 0.037(2) 0.036(2) -0.0081(17) -0.0104(17) -0.0047(18)
C5 0.042(2) 0.035(2) 0.045(2) -0.0143(17) -0.0114(17) -0.0080(18)
C6 0.041(2) 0.037(2) 0.033(2) -0.0074(16) -0.0121(16) -0.0058(17)
C7 0.036(2) 0.045(2) 0.059(3) -0.019(2) -0.0152(19) -0.0061(18)
C8 0.044(2) 0.037(2) 0.065(3) -0.020(2) -0.008(2) -0.0123(19)
C9 0.045(2) 0.036(2) 0.039(2) -0.0110(17) -0.0123(17) -0.0053(18)
C10 0.044(2) 0.044(2) 0.059(3) -0.019(2) -0.022(2) 0.0000(19)
C11 0.047(2) 0.039(2) 0.043(2) -0.0118(18) -0.0101(19) -0.0060(19)
C12 0.058(3) 0.042(2) 0.077(3) -0.027(2) -0.013(2) -0.008(2)
C13 0.072(3) 0.044(2) 0.083(4) -0.022(2) -0.013(3) -0.001(2)
C14 0.049(3) 0.040(2) 0.049(3) -0.0166(19) -0.007(2) -0.008(2)
C15 0.069(3) 0.046(2) 0.077(3) -0.030(2) -0.019(2) -0.003(2)
C16 0.109(4) 0.062(3) 0.086(4) -0.039(3) -0.031(3) 0.015(3)
C17 0.034(2) 0.0308(18) 0.032(2) -0.0069(15) -0.0088(15) -0.0034(16)
C18 0.032(2) 0.036(2) 0.058(3) -0.0160(18) -0.0159(18) -0.0031(17)
C19 0.039(2) 0.0327(19) 0.058(3) -0.0174(18) -0.0107(19) -0.0081(17)
C20 0.039(2) 0.0315(19) 0.036(2) -0.0082(16) -0.0103(16) -0.0036(17)
C21 0.033(2) 0.0340(19) 0.043(2) -0.0111(17) -0.0165(16) 0.0022(16)
C22 0.0342(19) 0.0304(18) 0.0294(19) -0.0062(15) -0.0081(15) -0.0031(16)
C23 0.034(2) 0.039(2) 0.053(2) -0.0161(18) -0.0139(18) -0.0065(17)
C24 0.034(2) 0.038(2) 0.054(2) -0.0159(18) -0.0152(18) 0.0016(17)
C25 0.038(2) 0.0288(18) 0.033(2) -0.0075(15) -0.0114(16) -0.0013(16)
C26 0.038(2) 0.0330(19) 0.042(2) -0.0114(17) -0.0139(17) -0.0064(17)
C27 0.042(2) 0.035(2) 0.045(2) -0.0135(18) -0.0087(19) -0.0008(18)
C28 0.062(3) 0.040(2) 0.078(3) -0.031(2) -0.022(2) -0.001(2)
C29 0.086(4) 0.057(3) 0.097(4) -0.042(3) -0.033(3) 0.015(3)
C30 0.049(2) 0.0312(19) 0.042(2) -0.0125(17) -0.0121(19) -0.0013(18)
C31 0.057(3) 0.037(2) 0.071(3) -0.024(2) -0.014(2) -0.007(2)
C32 0.078(3) 0.043(2) 0.079(3) -0.028(2) -0.010(3) 0.006(2)
S1 0.0507(7) 0.0449(6) 0.0914(9) -0.0137(6) -0.0357(6) -0.0080(5)
O9 0.0583(19) 0.0483(17) 0.151(3) -0.0400(19) -0.063(2) 0.0088(15)
C33 0.069(4) 0.116(5) 0.080(4) -0.016(3) -0.012(3) -0.006(3)
C34 0.057(3) 0.094(4) 0.092(4) -0.031(3) -0.016(3) -0.007(3)
S2A 0.0782(18) 0.0451(11) 0.139(3) -0.0472(15) -0.0768(18) 0.0115(12)
O10A 0.079(8) 0.060(4) 0.196(14) -0.019(9) -0.082(7) 0.001(5)
C35 0.143(7) 0.088(5) 0.139(7) -0.045(5) -0.023(5) 0.020(5)
C36 0.184(8) 0.135(7) 0.136(7) -0.068(6) -0.038(6) 0.003(6)
S2B 0.174(14) 0.308(19) 0.29(2) 0.075(16) -0.055(13) 0.137(13)
O10B 0.082(17) 0.057(11) 0.092(14) -0.032(11) -0.062(11) 0.021(11)
S3 0.0533(7) 0.0638(7) 0.1008(10) -0.0269(7) -0.0352(7) 0.0045(6)
O11 0.067(2) 0.069(2) 0.163(4) -0.043(2) -0.063(2) 0.0024(18)
C37 0.124(6) 0.180(7) 0.088(5) 0.000(5) -0.011(4) -0.085(6)
C38 0.104(5) 0.087(4) 0.101(5) -0.038(4) -0.016(4) -0.015(4)

loop_
_atom_type_symbol
_atom_type_description
_atom_type_scat_dispersion_real
_atom_type_scat_dispersion_imag
_atom_type_scat_source
C C 0.0033 0.0016 'International Tables Vol C Tables 4.2.6.8 and 6.1.1.4'
H H 0.0000 0.0000 'International Tables Vol C Tables 4.2.6.8 and 6.1.1.4'
N N 0.0061 0.0033 'International Tables Vol C Tables 4.2.6.8 and 6.1.1.4'
O O 0.0106 0.0060 'International Tables Vol C Tables 4.2.6.8 and 6.1.1.4'
Cl Cl 0.1484 0.1585 'International Tables Vol C Tables 4.2.6.8 and 6.1.1.4'
Zn Zn 0.2839 1.4301 'International Tables Vol C Tables 4.2.6.8 and 6.1.1.4'
S S 0.1246 0.1234 'International Tables Vol C Tables 4.2.6.8 and 6.1.1.4'

loop_
_geom_angle_atom_site_label_1
_geom_angle_atom_site_label_2
_geom_angle_atom_site_label_3
_geom_angle
_geom_angle_site_symmetry_1
_geom_angle_site_symmetry_3
_geom_angle_publ_flag
N1 Zn1 N2 80.85(12) . . ?
N1 Zn1 Cl1 112.75(9) . . ?
N2 Zn1 Cl1 120.00(9) . . ?
N1 Zn1 Cl2 117.29(9) . . ?
N2 Zn1 Cl2 110.46(10) . . ?
Cl1 Zn1 Cl2 112.33(5) . . ?
O9 Zn2 N5 82.47(11) . . ?
O9 Zn2 N6 157.78(11) . . ?
N5 Zn2 N6 76.06(10) . . ?
O9 Zn2 Cl3 98.15(11) . . ?
N5 Zn2 Cl3 114.00(8) . . ?
N6 Zn2 Cl3 95.75(8) . . ?
O9 Zn2 Cl4 93.84(9) . . ?
N5 Zn2 Cl4 135.12(8) . . ?
N6 Zn2 Cl4 97.32(8) . . ?
Cl3 Zn2 Cl4 110.81(5) . . ?
C5 N1 C1 120.3(3) . . ?
C5 N1 Zn1 126.5(2) . . ?
C1 N1 Zn1 113.2(2) . . ?
C10 N2 C6 119.7(3) . . ?
C10 N2 Zn1 127.3(2) . . ?
C6 N2 Zn1 113.0(2) . . ?
C11 N3 C4 126.9(3) . . ?
C14 N4 C9 124.5(3) . . ?
C21 N5 C17 118.8(3) . . ?
C21 N5 Zn2 125.9(2) . . ?
C17 N5 Zn2 115.3(2) . . ?
C26 N6 C22 120.3(3) . . ?
C26 N6 Zn2 124.0(2) . . ?
C22 N6 Zn2 114.4(2) . . ?
C27 N7 C20 125.5(3) . . ?
C30 N8 C25 127.1(3) . . ?
C11 O2 C12 115.1(3) . . ?
C14 O4 C15 113.9(3) . . ?
C27 O6 C28 115.1(3) . . ?
C30 O8 C31 115.3(3) . . ?
N1 C1 C2 119.8(3) . . ?
N1 C1 C6 116.6(3) . . ?
C2 C1 C6 123.6(3) . . ?
C3 C2 C1 119.9(4) . . ?
C2 C3 C4 120.3(4) . . ?
C3 C4 C5 117.6(3) . . ?
C3 C4 N3 118.3(3) . . ?
C5 C4 N3 124.2(3) . . ?
N1 C5 C4 122.1(3) . . ?
N2 C6 C7 120.1(3) . . ?
N2 C6 C1 116.4(3) . . ?
C7 C6 C1 123.5(3) . . ?
C8 C7 C6 120.3(4) . . ?
C7 C8 C9 119.5(3) . . ?
C10 C9 C8 117.5(3) . . ?
C10 C9 N4 117.7(3) . . ?
C8 C9 N4 124.8(3) . . ?
N2 C10 C9 123.0(4) . . ?
O1 C11 O2 126.0(3) . . ?
O1 C11 N3 124.0(4) . . ?
O2 C11 N3 110.1(3) . . ?
O2 C12 C13 107.4(3) . . ?
O3 C14 O4 124.0(3) . . ?
O3 C14 N4 125.9(4) . . ?
O4 C14 N4 110.1(4) . . ?
O4 C15 C16 108.5(4) . . ?
N5 C17 C18 120.7(3) . . ?
N5 C17 C22 116.0(3) . . ?
C18 C17 C22 123.3(3) . . ?
C19 C18 C17 120.6(3) . . ?
C18 C19 C20 118.6(3) . . ?
C19 C20 C21 118.5(3) . . ?
C19 C20 N7 124.0(3) . . ?
C21 C20 N7 117.5(3) . . ?
N5 C21 C20 122.9(3) . . ?
N6 C22 C23 120.7(3) . . ?
N6 C22 C17 116.5(3) . . ?
C23 C22 C17 122.8(3) . . ?
C24 C23 C22 119.6(3) . . ?
C23 C24 C25 120.3(3) . . ?
N8 C25 C24 118.3(3) . . ?
N8 C25 C26 124.7(3) . . ?
C24 C25 C26 116.9(3) . . ?
N6 C26 C25 122.1(3) . . ?
O5 C27 O6 125.0(3) . . ?
O5 C27 N7 125.7(3) . . ?
O6 C27 N7 109.3(3) . . ?
C29 C28 O6 107.3(3) . . ?
O7 C30 O8 124.6(3) . . ?
O7 C30 N8 125.9(3) . . ?
O8 C30 N8 109.5(3) . . ?
O8 C31 C32 107.3(3) . . ?
O9 S1 C33 106.4(2) . . ?
O9 S1 C34 102.5(2) . . ?
C33 S1 C34 98.1(3) . . ?
S1 O9 Zn2 129.43(17) . . ?
O10A S2A C36 100.3(6) . . ?
O10A S2A C35 112.5(5) . . ?
C36 S2A C35 97.3(4) . . ?
O11 S3 C38 108.2(2) . . ?
O11 S3 C37 106.3(3) . . ?
C38 S3 C37 97.0(3) . . ?

loop_
_geom_bond_atom_site_label_1
_geom_bond_atom_site_label_2
_geom_bond_distance
_geom_bond_site_symmetry_2
_geom_bond_publ_flag
Zn1 N1 2.061(3) . ?
Zn1 N2 2.068(3) . ?
Zn1 Cl1 2.1913(14) . ?
Zn1 Cl2 2.2212(13) . ?
Zn2 O9 2.108(3) . ?
Zn2 N5 2.163(3) . ?
Zn2 N6 2.178(3) . ?
Zn2 Cl3 2.2853(12) . ?
Zn2 Cl4 2.2940(12) . ?
N1 C5 1.340(4) . ?
N1 C1 1.351(4) . ?
N2 C10 1.329(4) . ?
N2 C6 1.351(4) . ?
N3 C11 1.364(5) . ?
N3 C4 1.392(4) . ?
N4 C14 1.370(5) . ?
N4 C9 1.396(4) . ?
N5 C21 1.336(4) . ?
N5 C17 1.356(4) . ?
N6 C26 1.327(4) . ?
N6 C22 1.343(4) . ?
N7 C27 1.367(4) . ?
N7 C20 1.397(4) . ?
N8 C30 1.351(4) . ?
N8 C25 1.388(4) . ?
O1 C11 1.204(4) . ?
O2 C11 1.323(4) . ?
O2 C12 1.459(4) . ?
O3 C14 1.199(5) . ?
O4 C14 1.346(5) . ?
O4 C15 1.470(4) . ?
O5 C27 1.196(4) . ?
O6 C27 1.339(4) . ?
O6 C28 1.472(4) . ?
O7 C30 1.203(4) . ?
O8 C30 1.346(4) . ?
O8 C31 1.452(4) . ?
C1 C2 1.387(5) . ?
C1 C6 1.472(5) . ?
C2 C3 1.368(5) . ?
C3 C4 1.384(5) . ?
C4 C5 1.387(5) . ?
C6 C7 1.387(5) . ?
C7 C8 1.367(5) . ?
C8 C9 1.393(5) . ?
C9 C10 1.385(5) . ?
C12 C13 1.490(5) . ?
C15 C16 1.478(6) . ?
C17 C18 1.389(5) . ?
C17 C22 1.473(4) . ?
C18 C19 1.375(5) . ?
C19 C20 1.387(5) . ?
C20 C21 1.391(5) . ?
C22 C23 1.393(5) . ?
C23 C24 1.364(5) . ?
C24 C25 1.395(5) . ?
C25 C26 1.411(5) . ?
C28 C29 1.471(6) . ?
C31 C32 1.494(5) . ?
S1 O9 1.509(3) . ?
S1 C33 1.762(5) . ?
S1 C34 1.768(5) . ?
S2A O10A 1.465(15) . ?
S2A C36 1.746(8) . ?
S2A C35 1.779(8) . ?
S2B O10B 1.61(3) . ?
S3 O11 1.492(3) . ?
S3 C38 1.756(5) . ?
S3 C37 1.767(6) . ?

loop_
_geom_hbond_atom_site_label_D
_geom_hbond_atom_site_label_H
_geom_hbond_atom_site_label_A
_geom_hbond_distance_DH
_geom_hbond_distance_HA
_geom_hbond_distance_DA
_geom_hbond_angle_DHA
_geom_hbond_site_symmetry_A
N3 H3A Cl2 0.86 2.66 3.417(3) 148.4 2_665
N8 H8A Cl3 0.86 2.46 3.302(3) 167.9 2_656
N4 H4A O11 0.86 2.07 2.864(5) 153.7 .
N7 H7A O10A 0.86 1.99 2.814(14) 161.5 .
